data_7002501
loop_
_publ_author_name
'Robertson, Stuart D.'
'Ritch, Jamie S.'
'Chivers, Tristram'

_publ_section_title
;
 Palladium and platinum complexes of tellurium-containing
 imidodiphosphinate ligands: nucleophilic attack of
 Li[(PiPr2)(TePiPr2)N] on coordinated 1,5-cyclooctadiene
;
_journal_issue 40
_journal_name_full 'Dalton Transactions'
_journal_page_first 8582
_journal_page_last 8592
_journal_paper_doi 10.1039/b911490d
_journal_year 2009
_chemical_formula_moiety 'C24 H56 N2 P4 Pt Te4'
_chemical_formula_sum 'C24 H56 N2 P4 Pt Te4'
_chemical_formula_weight 1202.08
_chemical_name_systematic
;
?
;
_space_group_IT_number 19
_symmetry_cell_setting orthorhombic
_symmetry_space_group_name_Hall 'P 2ac 2ab'
_symmetry_space_group_name_H-M 'P 21 21 21'
_atom_sites_solution_hydrogens geom
_atom_sites_solution_primary direct
_atom_sites_solution_secondary difmap
_audit_creation_method SHELXL-97
_cell_angle_alpha 90.00
_cell_angle_beta 90.00
_cell_angle_gamma 90.00
_cell_formula_units_Z 4
_cell_length_a 10.6125(1)
_cell_length_b 14.5167(2)
_cell_length_c 24.7377(2)
_cell_measurement_temperature 173(2)
_cell_measurement_theta_max 27.48
_cell_measurement_theta_min 1.00
_cell_volume 3811.05(7)
_computing_cell_refinement 'Nonius DENZO'
_computing_data_collection 'Nonius COLLECT'
_computing_data_reduction 'Nonius DENZO'
_computing_molecular_graphics 'Bruker SHELXTL'
_computing_publication_material 'Bruker SHELXTL'
_computing_structure_refinement 'SHELXL-97 (Sheldrick, 1997)'
_computing_structure_solution 'SHELXS-97 (Sheldrick, 1990)'
_diffrn_ambient_temperature 173(2)
_diffrn_measured_fraction_theta_full 0.995
_diffrn_measured_fraction_theta_max 0.995
_diffrn_measurement_device_type 'Nonius Kappa CCD'
_diffrn_measurement_method 'phi\omega scans'
_diffrn_radiation_monochromator graphite
_diffrn_radiation_source 'fine-focus sealed tube'
_diffrn_radiation_type MoK\a
_diffrn_radiation_wavelength 0.71073
_diffrn_reflns_av_R_equivalents 0.0973
_diffrn_reflns_av_sigmaI/netI 0.0504
_diffrn_reflns_limit_h_max 14
_diffrn_reflns_limit_h_min -14
_diffrn_reflns_limit_k_max 19
_diffrn_reflns_limit_k_min -19
_diffrn_reflns_limit_l_max 31
_diffrn_reflns_limit_l_min -32
_diffrn_reflns_number 59738
_diffrn_reflns_theta_full 28.10
_diffrn_reflns_theta_max 28.10
_diffrn_reflns_theta_min 2.38
_exptl_absorpt_coefficient_mu 6.867
_exptl_absorpt_correction_T_max 0.512
_exptl_absorpt_correction_T_min 0.287
_exptl_absorpt_correction_type multi-scan
_exptl_absorpt_process_details
;
multi-scan from symmetry-related measurements
Sortav (Blessing 1995)
;
_exptl_crystal_colour red
_exptl_crystal_density_diffrn 2.095
_exptl_crystal_density_method 'not measured'
_exptl_crystal_description plate
_exptl_crystal_F_000 2240
_exptl_crystal_size_max 0.20
_exptl_crystal_size_mid 0.10
_exptl_crystal_size_min 0.10
_refine_diff_density_max 1.008
_refine_diff_density_min -2.286
_refine_diff_density_rms 0.353
_refine_ls_abs_structure_details 'Flack H D (1983), Acta Cryst. A39, 876-881'
_refine_ls_abs_structure_Flack -0.002(4)
_refine_ls_extinction_method none
_refine_ls_goodness_of_fit_ref 1.027
_refine_ls_hydrogen_treatment constr
_refine_ls_matrix_type full
_refine_ls_number_parameters 332
_refine_ls_number_reflns 9203
_refine_ls_number_restraints 0
_refine_ls_restrained_S_all 1.027
_refine_ls_R_factor_all 0.0458
_refine_ls_R_factor_gt 0.0343
_refine_ls_shift/su_max 0.002
_refine_ls_shift/su_mean 0.000
_refine_ls_structure_factor_coef Fsqd
_refine_ls_weighting_details 'calc w=1/[\s^2^(Fo^2^)+(0.0411P)^2^+3.9031P] where P=(Fo^2^+2Fc^2^)/3'
_refine_ls_weighting_scheme calc
_refine_ls_wR_factor_gt 0.0738
_refine_ls_wR_factor_ref 0.0795
_reflns_number_gt 8126
_reflns_number_total 9203
_reflns_threshold_expression >2sigma(I)
_cod_data_source_file b911490d.txt
_cod_data_source_block compound2
_cod_depositor_comments
;
The following automatic conversions were performed:
'_symmetry_cell_setting' value 'Orthorhombic' changed to 'orthorhombic'
according to '/home/saulius/struct/CIF-dictionaries/cif_core.dic'
dictionary named 'cif_core.dic' version 2.4.1 from 2010-06-29.

Automatic conversion script
Id: cif_fix_enum 1527 2010-12-29 10:47:43Z saulius 
;
_cod_original_sg_symbol_H-M P2(1)2(1)2(1)
_cod_database_code 7002501

loop_
_symmetry_equiv_pos_as_xyz
'x, y, z'
'-x+1/2, -y, z+1/2'
'-x, y+1/2, -z+1/2'
'x+1/2, -y+1/2, -z'

loop_
_atom_site_label
_atom_site_type_symbol
_atom_site_fract_x
_atom_site_fract_y
_atom_site_fract_z
_atom_site_U_iso_or_equiv
_atom_site_adp_type
_atom_site_occupancy
_atom_site_symmetry_multiplicity
_atom_site_calc_flag
_atom_site_refinement_flags
_atom_site_disorder_assembly
_atom_site_disorder_group
Pt1 Pt 0.96584(2) 0.946320(17) 0.107052(10) 0.02106(6) Uani 1 1 d . . .
Te1 Te 0.89362(4) 1.04150(3) 0.023737(17) 0.02886(11) Uani 1 1 d . . .
Te2 Te 1.20147(4) 0.99617(3) 0.106557(17) 0.02546(9) Uani 1 1 d . . .
P1 P 1.07282(16) 1.07403(11) -0.03669(6) 0.0218(3) Uani 1 1 d . . .
P2 P 1.25961(14) 0.95328(12) 0.01462(6) 0.0196(3) Uani 1 1 d . . .
N1 N 1.1953(5) 1.0102(4) -0.03345(19) 0.0231(11) Uani 1 1 d . . .
C10 C 1.0127(6) 1.0619(4) -0.1063(3) 0.0278(14) Uani 1 1 d . . .
H10A H 1.0824 1.0804 -0.1312 0.033 Uiso 1 1 calc R . .
C11 C 0.9013(8) 1.1263(6) -0.1177(3) 0.043(2) Uani 1 1 d . . .
H11A H 0.8776 1.1216 -0.1559 0.065 Uiso 1 1 calc R . .
H11B H 0.9255 1.1899 -0.1095 0.065 Uiso 1 1 calc R . .
H11C H 0.8295 1.1085 -0.0950 0.065 Uiso 1 1 calc R . .
C12 C 0.9815(8) 0.9616(5) -0.1186(3) 0.0401(18) Uani 1 1 d . . .
H12A H 0.9518 0.9563 -0.1559 0.060 Uiso 1 1 calc R . .
H12B H 0.9156 0.9402 -0.0939 0.060 Uiso 1 1 calc R . .
H12C H 1.0572 0.9238 -0.1138 0.060 Uiso 1 1 calc R . .
C20 C 1.1128(8) 1.1973(5) -0.0318(3) 0.0320(16) Uani 1 1 d . . .
H20A H 1.0338 1.2330 -0.0386 0.038 Uiso 1 1 calc R . .
C21 C 1.2072(9) 1.2245(6) -0.0751(3) 0.047(2) Uani 1 1 d . . .
H21A H 1.2368 1.2874 -0.0683 0.071 Uiso 1 1 calc R . .
H21B H 1.1668 1.2216 -0.1107 0.071 Uiso 1 1 calc R . .
H21C H 1.2789 1.1820 -0.0742 0.071 Uiso 1 1 calc R . .
C22 C 1.1593(8) 1.2231(5) 0.0245(3) 0.0432(19) Uani 1 1 d . . .
H22A H 1.1709 1.2900 0.0267 0.065 Uiso 1 1 calc R . .
H22B H 1.2398 1.1923 0.0316 0.065 Uiso 1 1 calc R . .
H22C H 1.0972 1.2037 0.0515 0.065 Uiso 1 1 calc R . .
C30 C 1.4312(6) 0.9704(5) 0.0110(3) 0.0262(15) Uani 1 1 d . . .
H30A H 1.4710 0.9316 0.0397 0.031 Uiso 1 1 calc R . .
C31 C 1.4834(7) 0.9399(6) -0.0429(3) 0.0420(19) Uani 1 1 d . . .
H31A H 1.5752 0.9470 -0.0429 0.063 Uiso 1 1 calc R . .
H31B H 1.4470 0.9778 -0.0717 0.063 Uiso 1 1 calc R . .
H31C H 1.4618 0.8751 -0.0491 0.063 Uiso 1 1 calc R . .
C32 C 1.4661(7) 1.0709(5) 0.0223(3) 0.0373(17) Uani 1 1 d . . .
H32A H 1.5581 1.0771 0.0233 0.056 Uiso 1 1 calc R . .
H32B H 1.4308 1.0897 0.0572 0.056 Uiso 1 1 calc R . .
H32C H 1.4319 1.1102 -0.0064 0.056 Uiso 1 1 calc R . .
C40 C 1.2336(6) 0.8295(4) 0.0038(3) 0.0258(14) Uani 1 1 d . . .
H40A H 1.2747 0.8136 -0.0314 0.031 Uiso 1 1 calc R . .
C41 C 1.0966(7) 0.8053(5) -0.0019(3) 0.0331(16) Uani 1 1 d . . .
H41A H 1.0887 0.7410 -0.0136 0.050 Uiso 1 1 calc R . .
H41B H 1.0575 0.8457 -0.0288 0.050 Uiso 1 1 calc R . .
H41C H 1.0543 0.8132 0.0330 0.050 Uiso 1 1 calc R . .
C42 C 1.2960(8) 0.7702(5) 0.0466(3) 0.0377(18) Uani 1 1 d . . .
H42A H 1.2863 0.7051 0.0370 0.057 Uiso 1 1 calc R . .
H42B H 1.2561 0.7817 0.0817 0.057 Uiso 1 1 calc R . .
H42C H 1.3858 0.7855 0.0487 0.057 Uiso 1 1 calc R . .
Te3 Te 0.73261(4) 0.89199(3) 0.101705(17) 0.02765(10) Uani 1 1 d . . .
Te4 Te 1.04230(4) 0.85861(4) 0.192517(18) 0.03300(11) Uani 1 1 d . . .
P3 P 0.65464(15) 0.90258(12) 0.19394(7) 0.0224(3) Uani 1 1 d . . .
P4 P 0.86176(16) 0.79590(13) 0.24297(7) 0.0251(4) Uani 1 1 d . . .
N2 N 0.7285(5) 0.8458(4) 0.2397(2) 0.0296(13) Uani 1 1 d . . .
C50 C 0.4903(6) 0.8622(5) 0.1916(3) 0.0270(14) Uani 1 1 d . . .
H50A H 0.4435 0.9010 0.1650 0.032 Uiso 1 1 calc R . .
C51 C 0.4829(8) 0.7612(5) 0.1728(3) 0.0404(18) Uani 1 1 d . . .
H51A H 0.3945 0.7420 0.1710 0.061 Uiso 1 1 calc R . .
H51B H 0.5282 0.7219 0.1985 0.061 Uiso 1 1 calc R . .
H51C H 0.5213 0.7555 0.1369 0.061 Uiso 1 1 calc R . .
C52 C 0.4259(7) 0.8728(6) 0.2471(3) 0.0418(19) Uani 1 1 d . . .
H52A H 0.3390 0.8502 0.2448 0.063 Uiso 1 1 calc R . .
H52B H 0.4255 0.9379 0.2575 0.063 Uiso 1 1 calc R . .
H52C H 0.4722 0.8370 0.2742 0.063 Uiso 1 1 calc R . .
C60 C 0.6439(7) 1.0244(5) 0.2140(3) 0.0330(16) Uani 1 1 d . . .
H60A H 0.6029 1.0256 0.2504 0.040 Uiso 1 1 calc R . .
C61 C 0.5616(9) 1.0827(6) 0.1768(4) 0.052(2) Uani 1 1 d . . .
H61A H 0.5588 1.1461 0.1902 0.078 Uiso 1 1 calc R . .
H61B H 0.4761 1.0572 0.1759 0.078 Uiso 1 1 calc R . .
H61C H 0.5971 1.0821 0.1402 0.078 Uiso 1 1 calc R . .
C62 C 0.7742(8) 1.0661(6) 0.2211(4) 0.049(2) Uani 1 1 d . . .
H62A H 0.7664 1.1290 0.2349 0.074 Uiso 1 1 calc R . .
H62B H 0.8176 1.0672 0.1861 0.074 Uiso 1 1 calc R . .
H62C H 0.8228 1.0288 0.2467 0.074 Uiso 1 1 calc R . .
C70 C 0.9041(7) 0.7984(6) 0.3153(3) 0.0370(18) Uani 1 1 d . . .
H70A H 0.8305 0.7731 0.3357 0.044 Uiso 1 1 calc R . .
C71 C 0.9232(9) 0.8974(7) 0.3344(3) 0.059(3) Uani 1 1 d . . .
H71A H 0.9386 0.8978 0.3734 0.089 Uiso 1 1 calc R . .
H71B H 0.8476 0.9336 0.3263 0.089 Uiso 1 1 calc R . .
H71C H 0.9958 0.9243 0.3156 0.089 Uiso 1 1 calc R . .
C72 C 1.0183(8) 0.7371(9) 0.3287(3) 0.066(3) Uani 1 1 d . . .
H72A H 1.0389 0.7431 0.3671 0.099 Uiso 1 1 calc R . .
H72B H 1.0907 0.7565 0.3069 0.099 Uiso 1 1 calc R . .
H72C H 0.9980 0.6727 0.3206 0.099 Uiso 1 1 calc R . .
C80 C 0.8522(10) 0.6728(6) 0.2264(4) 0.054(2) Uani 1 1 d . . .
H80A H 0.9348 0.6450 0.2370 0.065 Uiso 1 1 calc R . .
C81 C 0.8343(12) 0.6522(7) 0.1687(4) 0.073(3) Uani 1 1 d . . .
H81A H 0.8263 0.5854 0.1637 0.110 Uiso 1 1 calc R . .
H81B H 0.9070 0.6747 0.1481 0.110 Uiso 1 1 calc R . .
H81C H 0.7576 0.6826 0.1557 0.110 Uiso 1 1 calc R . .
C82 C 0.7501(11) 0.6244(7) 0.2607(4) 0.067(3) Uani 1 1 d . . .
H82A H 0.7478 0.5587 0.2515 0.101 Uiso 1 1 calc R . .
H82B H 0.6678 0.6521 0.2531 0.101 Uiso 1 1 calc R . .
H82C H 0.7700 0.6315 0.2991 0.101 Uiso 1 1 calc R . .

loop_
_atom_site_aniso_label
_atom_site_aniso_U_11
_atom_site_aniso_U_22
_atom_site_aniso_U_33
_atom_site_aniso_U_23
_atom_site_aniso_U_13
_atom_site_aniso_U_12
Pt1 0.01861(11) 0.02805(12) 0.01652(10) 0.00021(10) -0.00063(9) 0.00423(9)
Te1 0.0231(2) 0.0391(3) 0.0244(2) 0.00880(19) 0.00086(17) 0.0114(2)
Te2 0.02153(19) 0.0357(2) 0.01919(19) -0.00253(19) -0.00374(17) -0.00115(17)
P1 0.0241(8) 0.0214(8) 0.0200(8) 0.0021(6) -0.0027(6) 0.0030(6)
P2 0.0186(7) 0.0210(8) 0.0194(7) 0.0024(7) -0.0015(6) -0.0001(7)
N1 0.021(3) 0.031(3) 0.018(3) 0.002(2) -0.004(2) 0.006(2)
C10 0.025(3) 0.034(4) 0.025(3) 0.002(3) -0.010(3) 0.001(3)
C11 0.048(5) 0.051(5) 0.032(4) 0.010(3) -0.008(3) 0.014(4)
C12 0.053(5) 0.042(4) 0.025(4) -0.006(3) -0.013(3) -0.002(4)
C20 0.043(4) 0.021(3) 0.032(4) 0.003(3) -0.006(3) -0.004(3)
C21 0.056(5) 0.034(4) 0.053(5) 0.011(4) 0.003(4) -0.015(4)
C22 0.047(5) 0.026(4) 0.057(5) -0.004(4) -0.011(4) -0.001(3)
C30 0.017(3) 0.033(4) 0.028(3) 0.011(3) -0.005(2) 0.000(3)
C31 0.029(4) 0.050(5) 0.047(4) 0.005(4) 0.007(3) 0.001(4)
C32 0.026(4) 0.036(4) 0.049(4) 0.007(3) -0.003(3) -0.011(3)
C40 0.029(3) 0.024(3) 0.025(3) -0.003(3) 0.007(3) 0.004(3)
C41 0.039(4) 0.024(4) 0.036(4) 0.001(3) -0.003(3) -0.004(3)
C42 0.039(4) 0.031(4) 0.044(4) 0.011(3) 0.004(3) 0.014(3)
Te3 0.0201(2) 0.0434(3) 0.0195(2) -0.00172(19) -0.00286(16) 0.00111(18)
Te4 0.0196(2) 0.0533(3) 0.0261(2) 0.0146(2) -0.00145(18) 0.0045(2)
P3 0.0175(8) 0.0280(9) 0.0215(8) 0.0023(7) -0.0014(6) 0.0004(7)
P4 0.0232(8) 0.0331(10) 0.0190(8) 0.0058(7) -0.0010(6) 0.0033(7)
N2 0.021(3) 0.047(4) 0.021(3) 0.006(3) -0.002(2) 0.001(3)
C50 0.018(3) 0.033(4) 0.030(3) 0.006(3) -0.004(3) 0.000(3)
C51 0.039(4) 0.037(4) 0.045(4) -0.002(3) -0.003(3) -0.015(4)
C52 0.027(4) 0.057(5) 0.041(4) 0.008(4) 0.010(3) -0.002(4)
C60 0.035(4) 0.031(4) 0.033(4) 0.000(3) 0.006(3) 0.002(3)
C61 0.053(6) 0.034(4) 0.069(6) 0.002(4) -0.004(5) 0.015(4)
C62 0.052(5) 0.032(4) 0.064(5) -0.009(4) 0.003(4) -0.012(4)
C70 0.026(4) 0.064(5) 0.021(3) 0.009(3) -0.002(3) 0.010(4)
C71 0.051(6) 0.094(8) 0.033(4) -0.026(5) -0.003(4) -0.017(5)
C72 0.034(5) 0.130(10) 0.035(5) 0.031(5) -0.001(4) 0.025(6)
C80 0.073(6) 0.047(5) 0.043(5) 0.001(4) 0.013(5) 0.005(5)
C81 0.089(8) 0.052(6) 0.078(7) -0.009(5) 0.004(6) 0.000(6)
C82 0.088(8) 0.048(6) 0.064(6) 0.012(5) 0.001(6) -0.017(6)

loop_
_atom_type_symbol
_atom_type_description
_atom_type_scat_dispersion_real
_atom_type_scat_dispersion_imag
_atom_type_scat_source
C C 0.0033 0.0016 'International Tables Vol C Tables 4.2.6.8 and 6.1.1.4'
H H 0.0000 0.0000 'International Tables Vol C Tables 4.2.6.8 and 6.1.1.4'
N N 0.0061 0.0033 'International Tables Vol C Tables 4.2.6.8 and 6.1.1.4'
P P 0.1023 0.0942 'International Tables Vol C Tables 4.2.6.8 and 6.1.1.4'
Te Te -0.5308 1.6751 'International Tables Vol C Tables 4.2.6.8 and 6.1.1.4'
Pt Pt -1.7033 8.3905 'International Tables Vol C Tables 4.2.6.8 and 6.1.1.4'

loop_
_geom_angle_atom_site_label_1
_geom_angle_atom_site_label_2
_geom_angle_atom_site_label_3
_geom_angle
_geom_angle_site_symmetry_1
_geom_angle_site_symmetry_3
_geom_angle_publ_flag
Te1 Pt1 Te4 177.16(2) . . ?
Te1 Pt1 Te3 80.800(16) . . ?
Te4 Pt1 Te3 100.951(18) . . ?
Te1 Pt1 Te2 97.577(17) . . ?
Te4 Pt1 Te2 80.797(17) . . ?
Te3 Pt1 Te2 176.466(16) . . ?
P1 Te1 Pt1 110.83(4) . . ?
P2 Te2 Pt1 100.17(4) . . ?
N1 P1 C20 111.9(3) . . ?
N1 P1 C10 105.8(3) . . ?
C20 P1 C10 103.5(3) . . ?
N1 P1 Te1 119.1(2) . . ?
C20 P1 Te1 108.9(3) . . ?
C10 P1 Te1 106.3(2) . . ?
N1 P2 C40 109.4(3) . . ?
N1 P2 C30 108.4(3) . . ?
C40 P2 C30 105.9(3) . . ?
N1 P2 Te2 117.0(2) . . ?
C40 P2 Te2 110.4(2) . . ?
C30 P2 Te2 105.1(2) . . ?
P1 N1 P2 133.1(3) . . ?
C12 C10 C11 112.2(6) . . ?
C12 C10 P1 110.6(5) . . ?
C11 C10 P1 112.4(5) . . ?
C21 C20 C22 111.5(7) . . ?
C21 C20 P1 111.0(5) . . ?
C22 C20 P1 111.9(5) . . ?
C31 C30 C32 110.6(6) . . ?
C31 C30 P2 111.4(5) . . ?
C32 C30 P2 111.1(5) . . ?
C41 C40 C42 110.8(6) . . ?
C41 C40 P2 112.8(5) . . ?
C42 C40 P2 112.8(5) . . ?
P3 Te3 Pt1 104.89(4) . . ?
P4 Te4 Pt1 110.54(4) . . ?
N2 P3 C60 109.5(3) . . ?
N2 P3 C50 108.7(3) . . ?
C60 P3 C50 104.8(3) . . ?
N2 P3 Te3 117.6(2) . . ?
C60 P3 Te3 109.6(2) . . ?
C50 P3 Te3 105.9(2) . . ?
N2 P4 C80 112.5(4) . . ?
N2 P4 C70 104.9(3) . . ?
C80 P4 C70 104.4(4) . . ?
N2 P4 Te4 119.8(2) . . ?
C80 P4 Te4 106.8(3) . . ?
C70 P4 Te4 107.2(3) . . ?
P4 N2 P3 134.8(4) . . ?
C52 C50 C51 110.0(6) . . ?
C52 C50 P3 111.2(5) . . ?
C51 C50 P3 111.1(5) . . ?
C62 C60 C61 111.7(7) . . ?
C62 C60 P3 110.9(5) . . ?
C61 C60 P3 113.9(6) . . ?
C71 C70 C72 111.8(8) . . ?
C71 C70 P4 110.5(5) . . ?
C72 C70 P4 112.9(6) . . ?
C81 C80 C82 110.4(9) . . ?
C81 C80 P4 115.0(7) . . ?
C82 C80 P4 111.0(6) . . ?

loop_
_geom_bond_atom_site_label_1
_geom_bond_atom_site_label_2
_geom_bond_distance
_geom_bond_site_symmetry_2
_geom_bond_publ_flag
Pt1 Te1 2.5970(6) . ?
Pt1 Te4 2.5980(6) . ?
Pt1 Te3 2.6012(7) . ?
Pt1 Te2 2.6032(7) . ?
Te1 P1 2.4646(18) . ?
Te2 P2 2.4373(16) . ?
P1 N1 1.599(5) . ?
P1 C20 1.843(7) . ?
P1 C10 1.844(7) . ?
P2 N1 1.601(5) . ?
P2 C40 1.838(7) . ?
P2 C30 1.840(6) . ?
C10 C12 1.524(10) . ?
C10 C11 1.533(10) . ?
C20 C21 1.519(11) . ?
C20 C22 1.525(10) . ?
C30 C31 1.511(10) . ?
C30 C32 1.530(9) . ?
C40 C41 1.502(10) . ?
C40 C42 1.516(10) . ?
Te3 P3 2.4319(17) . ?
Te4 P4 2.4612(18) . ?
P3 N2 1.604(6) . ?
P3 C60 1.841(7) . ?
P3 C50 1.841(7) . ?
P4 N2 1.591(6) . ?
P4 C80 1.836(9) . ?
P4 C70 1.845(7) . ?
C50 C52 1.540(10) . ?
C50 C51 1.540(10) . ?
C60 C62 1.520(11) . ?
C60 C61 1.526(11) . ?
C70 C71 1.527(13) . ?
C70 C72 1.539(11) . ?
C80 C81 1.471(13) . ?
C80 C82 1.546(13) . ?
